data_7134470
loop_
_publ_author_name
'Zheng, Tianyu'
'Jiang, Hao'
'Ma, Jiawei'
'Chen, Haochi'
'Shi, Zhuangzhi'
'Liang, Yong'

_publ_section_title
;
 Dispersion-controlled C6-selective C--H borylation of indoles
;
_journal_issue 45
_journal_name_full 'Chemical Communications'
_journal_page_first 8208
_journal_page_last 8211
_journal_paper_doi 10.1039/D5CC01554E
_journal_volume 61
_journal_year 2025
_chemical_formula_moiety 'C37 H53 B N O2 P'
_chemical_formula_sum 'C37 H53 B N O2 P'
_chemical_formula_weight 585.58
_chemical_name_systematic
1-(Di(adamantan-1-yl)phosphaneyl)-3-isopropyl-6-(4,4,5,5-tetramethyl-1,3,2-dioxaborolan-2-yl)-1H-indole
_space_group_crystal_system monoclinic
_space_group_IT_number 14
_space_group_name_Hall '-P 2yn'
_space_group_name_H-M_alt 'P 1 21/n 1'
_atom_sites_solution_hydrogens geom
_audit_creation_date 2023-03-08
_audit_creation_method
;
Olex2 1.2
(compiled 2018.05.29 svn.r3508 for OlexSys, GUI svn.r5506)
;
_audit_update_record
;
2023-04-22 deposited with the CCDC.	2025-04-29 downloaded from the CCDC.
;
_cell_angle_alpha 90
_cell_angle_beta 108.194(2)
_cell_angle_gamma 90
_cell_formula_units_Z 4
_cell_length_a 13.0888(7)
_cell_length_b 12.8677(6)
_cell_length_c 20.7793(11)
_cell_measurement_reflns_used 8222
_cell_measurement_temperature 193.0
_cell_measurement_theta_max 27.45
_cell_measurement_theta_min 2.28
_cell_volume 3324.7(3)
_computing_cell_refinement 'SAINT V8.40B (?, 2016)'
_computing_data_reduction 'SAINT V8.40B (?, 2016)'
_computing_molecular_graphics 'Olex2 (Dolomanov et al., 2009)'
_computing_publication_material 'Olex2 (Dolomanov et al., 2009)'
_computing_structure_refinement 'ShelXL (Sheldrick, 2015)'
_computing_structure_solution 'SHELXT 2014/5 (Sheldrick, 2014)'
_diffrn_ambient_temperature 193.0
_diffrn_measured_fraction_theta_full 0.997
_diffrn_measured_fraction_theta_max 0.996
_diffrn_measurement_device_type 'Bruker APEX-II CCD'
_diffrn_measurement_method '\f and \w scans'
_diffrn_radiation_type MoK\a
_diffrn_radiation_wavelength 0.71073
_diffrn_reflns_av_R_equivalents 0.0520
_diffrn_reflns_av_unetI/netI 0.0502
_diffrn_reflns_Laue_measured_fraction_full 0.997
_diffrn_reflns_Laue_measured_fraction_max 0.996
_diffrn_reflns_limit_h_max 13
_diffrn_reflns_limit_h_min -17
_diffrn_reflns_limit_k_max 16
_diffrn_reflns_limit_k_min -16
_diffrn_reflns_limit_l_max 26
_diffrn_reflns_limit_l_min -26
_diffrn_reflns_number 31263
_diffrn_reflns_point_group_measured_fraction_full 0.997
_diffrn_reflns_point_group_measured_fraction_max 0.996
_diffrn_reflns_theta_full 25.242
_diffrn_reflns_theta_max 27.488
_diffrn_reflns_theta_min 2.063
_diffrn_standards_number 0
_exptl_absorpt_coefficient_mu 0.115
_exptl_absorpt_correction_T_max 0.7456
_exptl_absorpt_correction_T_min 0.6906
_exptl_absorpt_correction_type multi-scan
_exptl_absorpt_process_details
'SADABS-2016/2 (Bruker,2016/2) was used for absorption correction. wR2(int) was 0.0875 before and 0.0570 after correction. The Ratio of minimum to maximum transmission is 0.9262. The \l/2 correction factor is Not present.'
_exptl_crystal_colour 'clear light colourless'
_exptl_crystal_colour_lustre clear
_exptl_crystal_colour_modifier light
_exptl_crystal_colour_primary colourless
_exptl_crystal_density_diffrn 1.170
_exptl_crystal_description block
_exptl_crystal_F_000 1272
_exptl_crystal_size_max 0.21
_exptl_crystal_size_mid 0.2
_exptl_crystal_size_min 0.13
_refine_diff_density_max 0.479
_refine_diff_density_min -0.282
_refine_diff_density_rms 0.045
_refine_ls_extinction_method none
_refine_ls_goodness_of_fit_ref 1.013
_refine_ls_hydrogen_treatment constr
_refine_ls_matrix_type full
_refine_ls_number_parameters 385
_refine_ls_number_reflns 7584
_refine_ls_number_restraints 0
_refine_ls_restrained_S_all 1.013
_refine_ls_R_factor_all 0.0815
_refine_ls_R_factor_gt 0.0528
_refine_ls_shift/su_max 0.001
_refine_ls_shift/su_mean 0.000
_refine_ls_structure_factor_coef Fsqd
_refine_ls_weighting_details 'w=1/[\s^2^(Fo^2^)+(0.0422P)^2^+1.9638P] where P=(Fo^2^+2Fc^2^)/3'
_refine_ls_weighting_scheme calc
_refine_ls_wR_factor_gt 0.1119
_refine_ls_wR_factor_ref 0.1267
_reflns_Friedel_coverage 0.000
_reflns_number_gt 5542
_reflns_number_total 7584
_reflns_threshold_expression 'I > 2\s(I)'
_cod_data_source_file d5cc01554e2.cif
_cod_data_source_block 230303lu_ly
_cod_depositor_comments 'Adding full bibliography for 7134469--7134470.cif.'
_cod_database_code 7134470
_shelx_shelxl_version_number 2018/1
_shelx_space_group_comment
;
The symmetry employed for this shelxl refinement is uniquely defined
by the following loop, which should always be used as a source of
symmetry information in preference to the above space-group names.
They are only intended as comments.
;
_shelx_estimated_absorpt_t_max 0.985
_shelx_estimated_absorpt_t_min 0.976
_olex2_refinement_description
;
1. Fixed Uiso
 At 1.2 times of:
  All C(H) groups, All C(H,H) groups
 At 1.5 times of:
  All C(H,H,H) groups
2.a Ternary CH refined with riding coordinates:
 C15(H15), C34(H34), C20(H20), C22(H22), C24(H24), C32(H32), C30(H30)
2.b Secondary CH2 refined with riding coordinates:
 C19(H19A,H19B), C26(H26A,H26B), C25(H25A,H25B), C35(H35A,H35B), C36(H36A,
 H36B), C33(H33A,H33B), C21(H21A,H21B), C23(H23A,H23B), C29(H29A,H29B),
 C37(H37A,H37B), C27(H27A,H27B), C31(H31A,H31B)
2.c Aromatic/amide H refined with riding coordinates:
 C12(H12), C13(H13), C8(H8), C9(H9)
2.d Idealised Me refined as rotating group:
 C17(H17A,H17B,H17C), C6(H6A,H6B,H6C), C16(H16A,H16B,H16C), C3(H3A,H3B,H3C),
 C4(H4A,H4B,H4C), C5(H5A,H5B,H5C)
;
_olex2_submission_special_instructions 'No special instructions were received'

loop_
_space_group_symop_operation_xyz
'x, y, z'
'-x+1/2, y+1/2, -z+1/2'
'-x, -y, -z'
'x-1/2, -y-1/2, z-1/2'

loop_
_atom_site_label
_atom_site_type_symbol
_atom_site_fract_x
_atom_site_fract_y
_atom_site_fract_z
_atom_site_U_iso_or_equiv
_atom_site_adp_type
_atom_site_occupancy
_atom_site_site_symmetry_order
_atom_site_calc_flag
_atom_site_refinement_flags_posn
_atom_site_refinement_flags_adp
_atom_site_refinement_flags_occupancy
_atom_site_disorder_assembly
_atom_site_disorder_group
P1 P 0.67065(4) 0.55139(3) 0.37278(2) 0.02380(12) Uani 1 1 d . . . . .
N1 N 0.70724(12) 0.66449(11) 0.42021(8) 0.0265(3) Uani 1 1 d . . . . .
O1 O 0.31935(11) 0.79865(11) 0.27259(9) 0.0485(4) Uani 1 1 d . . . . .
O2 O 0.30081(12) 0.95294(12) 0.31938(9) 0.0546(5) Uani 1 1 d . . . . .
C11 C 0.63613(14) 0.74786(13) 0.41396(9) 0.0241(4) Uani 1 1 d . . . . .
C10 C 0.68457(14) 0.82172(13) 0.46457(9) 0.0262(4) Uani 1 1 d . . . . .
C12 C 0.53502(14) 0.76364(13) 0.36744(9) 0.0259(4) Uani 1 1 d . . . . .
H12 H 0.504264 0.713357 0.333426 0.031 Uiso 1 1 calc R . . . .
C18 C 0.70257(14) 0.44522(13) 0.43767(9) 0.0248(4) Uani 1 1 d . . . . .
C28 C 0.76349(14) 0.55279(13) 0.32006(9) 0.0257(4) Uani 1 1 d . . . . .
C7 C 0.47945(15) 0.85449(14) 0.37150(10) 0.0278(4) Uani 1 1 d . . . . .
C13 C 0.79836(15) 0.68834(14) 0.47442(10) 0.0294(4) Uani 1 1 d . . . . .
H13 H 0.859899 0.644868 0.489552 0.035 Uiso 1 1 calc R . . . .
C14 C 0.78842(15) 0.78151(13) 0.50304(9) 0.0271(4) Uani 1 1 d . . . . .
C19 C 0.64541(17) 0.47676(15) 0.48944(10) 0.0336(4) Uani 1 1 d . . . . .
H19A H 0.681978 0.537855 0.515600 0.040 Uiso 1 1 calc R . . . .
H19B H 0.570057 0.496391 0.465192 0.040 Uiso 1 1 calc R . . . .
C26 C 0.81941(15) 0.41412(14) 0.47600(10) 0.0319(4) Uani 1 1 d . . . . .
H26A H 0.858493 0.474556 0.501639 0.038 Uiso 1 1 calc R . . . .
H26B H 0.856291 0.392265 0.443260 0.038 Uiso 1 1 calc R . . . .
C8 C 0.52765(16) 0.92797(14) 0.42260(10) 0.0327(4) Uani 1 1 d . . . . .
H8 H 0.489527 0.989836 0.425188 0.039 Uiso 1 1 calc R . . . .
C25 C 0.64403(17) 0.34889(14) 0.39901(10) 0.0322(4) Uani 1 1 d . . . . .
H25A H 0.568470 0.367176 0.374277 0.039 Uiso 1 1 calc R . . . .
H25B H 0.679095 0.326941 0.365357 0.039 Uiso 1 1 calc R . . . .
C15 C 0.87066(16) 0.83476(15) 0.56065(10) 0.0343(4) Uani 1 1 d . . . . .
H15 H 0.833328 0.860808 0.592764 0.041 Uiso 1 1 calc R . . . .
C35 C 0.70954(16) 0.63310(15) 0.26425(10) 0.0344(4) Uani 1 1 d . . . . .
H35A H 0.633731 0.612926 0.241856 0.041 Uiso 1 1 calc R . . . .
H35B H 0.709949 0.702296 0.285165 0.041 Uiso 1 1 calc R . . . .
C9 C 0.62767(16) 0.91282(14) 0.46857(10) 0.0314(4) Uani 1 1 d . . . . .
H9 H 0.657990 0.963191 0.502598 0.038 Uiso 1 1 calc R . . . .
C34 C 0.76864(17) 0.63944(16) 0.21124(11) 0.0396(5) Uani 1 1 d . . . . .
H34 H 0.732712 0.692170 0.176116 0.048 Uiso 1 1 calc R . . . .
C20 C 0.64705(19) 0.38645(17) 0.53802(11) 0.0424(5) Uani 1 1 d . . . . .
H20 H 0.610213 0.408232 0.571371 0.051 Uiso 1 1 calc R . . . .
C36 C 0.88035(16) 0.58671(18) 0.35349(11) 0.0385(5) Uani 1 1 d . . . . .
H36A H 0.917219 0.536247 0.389141 0.046 Uiso 1 1 calc R . . . .
H36B H 0.881918 0.655555 0.375053 0.046 Uiso 1 1 calc R . . . .
C2 C 0.21773(16) 0.83878(15) 0.22868(11) 0.0361(5) Uani 1 1 d . . . . .
C1 C 0.19549(16) 0.93223(15) 0.27053(11) 0.0366(5) Uani 1 1 d . . . . .
C33 C 0.88457(18) 0.67164(17) 0.24583(12) 0.0432(5) Uani 1 1 d . . . . .
H33A H 0.923324 0.676118 0.211922 0.052 Uiso 1 1 calc R . . . .
H33B H 0.886395 0.741041 0.266725 0.052 Uiso 1 1 calc R . . . .
C22 C 0.82052(18) 0.32399(15) 0.52529(10) 0.0392(5) Uani 1 1 d . . . . .
H22 H 0.896623 0.304863 0.550347 0.047 Uiso 1 1 calc R . . . .
C21 C 0.7639(2) 0.35825(18) 0.57575(10) 0.0458(6) Uani 1 1 d . . . . .
H21A H 0.801378 0.419213 0.601608 0.055 Uiso 1 1 calc R . . . .
H21B H 0.766138 0.301329 0.608217 0.055 Uiso 1 1 calc R . . . .
C23 C 0.7627(2) 0.23000(15) 0.48536(11) 0.0439(5) Uani 1 1 d . . . . .
H23A H 0.799448 0.207731 0.452611 0.053 Uiso 1 1 calc R . . . .
H23B H 0.764695 0.171502 0.516663 0.053 Uiso 1 1 calc R . . . .
C29 C 0.7612(2) 0.44743(14) 0.28509(11) 0.0406(5) Uani 1 1 d . . . . .
H29A H 0.685725 0.426032 0.262988 0.049 Uiso 1 1 calc R . . . .
H29B H 0.796099 0.394238 0.319329 0.049 Uiso 1 1 calc R . . . .
C24 C 0.64623(19) 0.25877(15) 0.44763(11) 0.0405(5) Uani 1 1 d . . . . .
H24 H 0.608411 0.197329 0.421316 0.049 Uiso 1 1 calc R . . . .
C37 C 0.7657(2) 0.53454(19) 0.17794(12) 0.0501(6) Uani 1 1 d . . . . .
H37A H 0.803262 0.538470 0.143398 0.060 Uiso 1 1 calc R . . . .
H37B H 0.690187 0.513847 0.155081 0.060 Uiso 1 1 calc R . . . .
C32 C 0.93935(17) 0.59283(19) 0.29988(11) 0.0454(5) Uani 1 1 d . . . . .
H32 H 1.015657 0.614327 0.322225 0.054 Uiso 1 1 calc R . . . .
C30 C 0.8204(2) 0.45421(17) 0.23162(12) 0.0515(6) Uani 1 1 d . . . . .
H30 H 0.818939 0.384784 0.209719 0.062 Uiso 1 1 calc R . . . .
C17 C 0.96033(19) 0.76210(19) 0.59965(13) 0.0570(7) Uani 1 1 d . . . . .
H17A H 0.929192 0.701528 0.615211 0.086 Uiso 1 1 calc GR . . . .
H17B H 1.008233 0.798808 0.638836 0.086 Uiso 1 1 calc GR . . . .
H17C H 1.001340 0.739147 0.570031 0.086 Uiso 1 1 calc GR . . . .
C27 C 0.5890(2) 0.29245(18) 0.49803(12) 0.0485(6) Uani 1 1 d . . . . .
H27A H 0.588947 0.234586 0.529431 0.058 Uiso 1 1 calc R . . . .
H27B H 0.513347 0.310787 0.473459 0.058 Uiso 1 1 calc R . . . .
B1 B 0.36506(18) 0.86955(16) 0.32078(12) 0.0314(5) Uani 1 1 d . . . . .
C6 C 0.13750(19) 0.75085(18) 0.21650(14) 0.0542(6) Uani 1 1 d . . . . .
H6A H 0.158772 0.695645 0.190790 0.081 Uiso 1 1 calc GR . . . .
H6B H 0.065973 0.776655 0.190735 0.081 Uiso 1 1 calc GR . . . .
H6C H 0.135701 0.723192 0.260076 0.081 Uiso 1 1 calc GR . . . .
C16 C 0.9182(2) 0.92845(18) 0.53486(14) 0.0550(6) Uani 1 1 d . . . . .
H16A H 0.957725 0.904689 0.504581 0.082 Uiso 1 1 calc GR . . . .
H16B H 0.967267 0.965604 0.573360 0.082 Uiso 1 1 calc GR . . . .
H16C H 0.860040 0.975142 0.510088 0.082 Uiso 1 1 calc GR . . . .
C31 C 0.9373(2) 0.4867(2) 0.26687(13) 0.0583(7) Uani 1 1 d . . . . .
H31A H 0.973003 0.434658 0.301746 0.070 Uiso 1 1 calc R . . . .
H31B H 0.976816 0.489970 0.233345 0.070 Uiso 1 1 calc R . . . .
C3 C 0.1581(2) 1.03084(17) 0.23054(14) 0.0590(7) Uani 1 1 d . . . . .
H3A H 0.147972 1.085402 0.260877 0.088 Uiso 1 1 calc GR . . . .
H3B H 0.089902 1.017806 0.194943 0.088 Uiso 1 1 calc GR . . . .
H3C H 0.212328 1.053221 0.209886 0.088 Uiso 1 1 calc GR . . . .
C4 C 0.1199(2) 0.9073(2) 0.31046(16) 0.0703(8) Uani 1 1 d . . . . .
H4A H 0.144763 0.844597 0.337581 0.105 Uiso 1 1 calc GR . . . .
H4B H 0.047376 0.895545 0.279186 0.105 Uiso 1 1 calc GR . . . .
H4C H 0.118426 0.965630 0.340491 0.105 Uiso 1 1 calc GR . . . .
C5 C 0.2350(3) 0.8704(2) 0.16261(14) 0.0736(9) Uani 1 1 d . . . . .
H5A H 0.289927 0.924910 0.171308 0.110 Uiso 1 1 calc GR . . . .
H5B H 0.167429 0.896636 0.131356 0.110 Uiso 1 1 calc GR . . . .
H5C H 0.258977 0.809942 0.142421 0.110 Uiso 1 1 calc GR . . . .

loop_
_atom_site_aniso_label
_atom_site_aniso_U_11
_atom_site_aniso_U_22
_atom_site_aniso_U_33
_atom_site_aniso_U_23
_atom_site_aniso_U_13
_atom_site_aniso_U_12
P1 0.0222(2) 0.0226(2) 0.0250(2) -0.00180(18) 0.00518(18) 0.00076(18)
N1 0.0232(8) 0.0236(7) 0.0291(8) -0.0039(6) 0.0029(7) 0.0028(6)
O1 0.0266(7) 0.0402(8) 0.0666(11) -0.0139(8) -0.0029(7) 0.0084(6)
O2 0.0399(9) 0.0532(9) 0.0557(11) -0.0141(8) -0.0068(8) 0.0228(7)
C11 0.0248(9) 0.0220(8) 0.0274(10) 0.0004(7) 0.0110(8) 0.0013(7)
C10 0.0267(9) 0.0249(8) 0.0279(10) 0.0002(7) 0.0098(8) -0.0013(7)
C12 0.0246(9) 0.0260(9) 0.0273(10) 0.0010(7) 0.0086(8) -0.0008(7)
C18 0.0283(9) 0.0230(8) 0.0227(9) -0.0009(7) 0.0076(7) 0.0002(7)
C28 0.0277(9) 0.0221(8) 0.0275(10) 0.0016(7) 0.0089(8) 0.0009(7)
C7 0.0262(9) 0.0282(9) 0.0315(10) 0.0068(7) 0.0129(8) 0.0031(7)
C13 0.0229(9) 0.0270(9) 0.0340(11) -0.0022(8) 0.0028(8) 0.0014(7)
C14 0.0265(9) 0.0264(9) 0.0279(10) -0.0019(7) 0.0077(8) -0.0029(7)
C19 0.0350(11) 0.0389(10) 0.0293(11) -0.0013(8) 0.0133(9) 0.0040(9)
C26 0.0307(10) 0.0287(9) 0.0332(11) 0.0014(8) 0.0055(9) 0.0040(8)
C8 0.0352(10) 0.0265(9) 0.0393(12) 0.0011(8) 0.0156(9) 0.0064(8)
C25 0.0424(11) 0.0280(9) 0.0257(10) -0.0017(7) 0.0099(9) -0.0084(8)
C15 0.0312(10) 0.0348(10) 0.0342(11) -0.0083(8) 0.0061(9) -0.0058(8)
C35 0.0321(10) 0.0334(10) 0.0369(12) 0.0094(8) 0.0095(9) 0.0043(8)
C9 0.0355(10) 0.0245(9) 0.0353(11) -0.0055(8) 0.0128(9) -0.0009(8)
C34 0.0391(11) 0.0420(11) 0.0376(12) 0.0168(9) 0.0118(10) 0.0020(9)
C20 0.0557(14) 0.0496(12) 0.0286(11) 0.0025(9) 0.0230(11) 0.0020(11)
C36 0.0285(10) 0.0519(12) 0.0336(12) 0.0056(9) 0.0077(9) 0.0016(9)
C2 0.0271(10) 0.0363(10) 0.0411(12) 0.0069(9) 0.0050(9) 0.0052(8)
C1 0.0267(10) 0.0353(10) 0.0436(12) 0.0074(9) 0.0049(9) 0.0069(8)
C33 0.0408(12) 0.0444(12) 0.0468(14) 0.0106(10) 0.0174(11) -0.0043(10)
C22 0.0440(12) 0.0361(11) 0.0325(11) 0.0053(8) 0.0045(10) 0.0091(9)
C21 0.0645(15) 0.0441(12) 0.0246(11) 0.0028(9) 0.0077(11) 0.0049(11)
C23 0.0683(16) 0.0281(10) 0.0376(12) 0.0071(9) 0.0198(12) 0.0067(10)
C29 0.0636(14) 0.0244(9) 0.0445(13) -0.0014(9) 0.0323(12) -0.0018(10)
C24 0.0602(14) 0.0296(10) 0.0328(12) 0.0009(8) 0.0160(11) -0.0109(10)
C37 0.0583(15) 0.0635(15) 0.0345(13) -0.0016(11) 0.0230(12) -0.0143(12)
C32 0.0289(11) 0.0669(15) 0.0411(13) 0.0104(11) 0.0121(10) 0.0030(10)
C30 0.0872(19) 0.0328(11) 0.0524(15) -0.0044(10) 0.0475(15) -0.0014(12)
C17 0.0400(13) 0.0574(15) 0.0558(16) -0.0045(12) -0.0110(12) -0.0015(11)
C27 0.0592(15) 0.0525(13) 0.0401(13) 0.0076(10) 0.0244(12) -0.0113(12)
B1 0.0317(11) 0.0270(10) 0.0379(13) 0.0061(9) 0.0144(10) 0.0037(9)
C6 0.0374(12) 0.0475(13) 0.0680(17) 0.0029(12) 0.0023(12) -0.0067(10)
C16 0.0528(15) 0.0467(13) 0.0623(17) -0.0083(11) 0.0135(13) -0.0214(11)
C31 0.0638(17) 0.0661(16) 0.0613(17) 0.0268(13) 0.0429(15) 0.0311(14)
C3 0.0554(15) 0.0369(12) 0.0730(19) 0.0138(12) 0.0032(14) 0.0099(11)
C4 0.0718(19) 0.0684(17) 0.088(2) 0.0059(16) 0.0503(18) 0.0142(15)
C5 0.103(3) 0.0729(19) 0.0571(18) 0.0036(14) 0.0427(18) -0.0009(17)

loop_
_atom_type_symbol
_atom_type_description
_atom_type_scat_dispersion_real
_atom_type_scat_dispersion_imag
_atom_type_scat_source
C C 0.0033 0.0016 'International Tables Vol C Tables 4.2.6.8 and 6.1.1.4'
H H 0.0000 0.0000 'International Tables Vol C Tables 4.2.6.8 and 6.1.1.4'
B B 0.0013 0.0007 'International Tables Vol C Tables 4.2.6.8 and 6.1.1.4'
N N 0.0061 0.0033 'International Tables Vol C Tables 4.2.6.8 and 6.1.1.4'
O O 0.0106 0.0060 'International Tables Vol C Tables 4.2.6.8 and 6.1.1.4'
P P 0.1023 0.0942 'International Tables Vol C Tables 4.2.6.8 and 6.1.1.4'

loop_
_geom_angle_atom_site_label_1
_geom_angle_atom_site_label_2
_geom_angle_atom_site_label_3
_geom_angle
_geom_angle_site_symmetry_1
_geom_angle_site_symmetry_3
_geom_angle_publ_flag
N1 P1 C18 104.03(8) . . ?
N1 P1 C28 102.08(8) . . ?
C18 P1 C28 112.87(8) . . ?
C11 N1 P1 122.11(12) . . ?
C13 N1 P1 131.03(12) . . ?
C13 N1 C11 106.40(14) . . ?
B1 O1 C2 109.44(16) . . ?
B1 O2 C1 108.36(16) . . ?
N1 C11 C10 108.41(15) . . ?
C12 C11 N1 129.67(16) . . ?
C12 C11 C10 121.91(16) . . ?
C11 C10 C14 107.33(15) . . ?
C9 C10 C11 118.84(17) . . ?
C9 C10 C14 133.83(18) . . ?
C11 C12 H12 120.6 . . ?
C11 C12 C7 118.86(17) . . ?
C7 C12 H12 120.6 . . ?
C19 C18 P1 105.20(12) . . ?
C19 C18 C25 107.68(15) . . ?
C26 C18 P1 121.60(13) . . ?
C26 C18 C19 109.08(15) . . ?
C26 C18 C25 108.16(15) . . ?
C25 C18 P1 104.36(12) . . ?
C35 C28 P1 102.53(12) . . ?
C36 C28 P1 118.39(13) . . ?
C36 C28 C35 107.85(15) . . ?
C36 C28 C29 109.59(16) . . ?
C29 C28 P1 110.39(12) . . ?
C29 C28 C35 107.35(16) . . ?
C12 C7 C8 119.17(17) . . ?
C12 C7 B1 118.37(17) . . ?
C8 C7 B1 122.44(16) . . ?
N1 C13 H13 124.1 . . ?
C14 C13 N1 111.84(16) . . ?
C14 C13 H13 124.1 . . ?
C10 C14 C15 126.54(16) . . ?
C13 C14 C10 106.02(16) . . ?
C13 C14 C15 127.37(17) . . ?
C18 C19 H19A 109.6 . . ?
C18 C19 H19B 109.6 . . ?
H19A C19 H19B 108.1 . . ?
C20 C19 C18 110.41(15) . . ?
C20 C19 H19A 109.6 . . ?
C20 C19 H19B 109.6 . . ?
C18 C26 H26A 109.7 . . ?
C18 C26 H26B 109.7 . . ?
C18 C26 C22 109.89(16) . . ?
H26A C26 H26B 108.2 . . ?
C22 C26 H26A 109.7 . . ?
C22 C26 H26B 109.7 . . ?
C7 C8 H8 118.9 . . ?
C9 C8 C7 122.17(17) . . ?
C9 C8 H8 118.9 . . ?
C18 C25 H25A 109.4 . . ?
C18 C25 H25B 109.4 . . ?
H25A C25 H25B 108.0 . . ?
C24 C25 C18 111.13(15) . . ?
C24 C25 H25A 109.4 . . ?
C24 C25 H25B 109.4 . . ?
C14 C15 H15 107.9 . . ?
C14 C15 C17 112.69(17) . . ?
C14 C15 C16 110.44(18) . . ?
C17 C15 H15 107.9 . . ?
C17 C15 C16 109.92(19) . . ?
C16 C15 H15 107.9 . . ?
C28 C35 H35A 109.4 . . ?
C28 C35 H35B 109.4 . . ?
H35A C35 H35B 108.0 . . ?
C34 C35 C28 111.03(16) . . ?
C34 C35 H35A 109.4 . . ?
C34 C35 H35B 109.4 . . ?
C10 C9 H9 120.5 . . ?
C8 C9 C10 119.04(18) . . ?
C8 C9 H9 120.5 . . ?
C35 C34 H34 109.4 . . ?
C33 C34 C35 109.15(18) . . ?
C33 C34 H34 109.4 . . ?
C37 C34 C35 109.56(17) . . ?
C37 C34 H34 109.4 . . ?
C37 C34 C33 109.81(19) . . ?
C19 C20 H20 109.4 . . ?
C21 C20 C19 108.86(18) . . ?
C21 C20 H20 109.4 . . ?
C21 C20 C27 109.83(19) . . ?
C27 C20 C19 109.82(17) . . ?
C27 C20 H20 109.4 . . ?
C28 C36 H36A 109.7 . . ?
C28 C36 H36B 109.7 . . ?
C28 C36 C32 109.93(17) . . ?
H36A C36 H36B 108.2 . . ?
C32 C36 H36A 109.7 . . ?
C32 C36 H36B 109.7 . . ?
O1 C2 C1 102.53(16) . . ?
O1 C2 C6 106.93(17) . . ?
O1 C2 C5 107.33(19) . . ?
C6 C2 C1 115.39(18) . . ?
C6 C2 C5 110.0(2) . . ?
C5 C2 C1 113.85(18) . . ?
O2 C1 C2 103.17(15) . . ?
O2 C1 C3 107.59(18) . . ?
O2 C1 C4 107.2(2) . . ?
C3 C1 C2 115.09(19) . . ?
C4 C1 C2 114.19(19) . . ?
C4 C1 C3 109.0(2) . . ?
C34 C33 H33A 109.7 . . ?
C34 C33 H33B 109.7 . . ?
H33A C33 H33B 108.2 . . ?
C32 C33 C34 109.82(17) . . ?
C32 C33 H33A 109.7 . . ?
C32 C33 H33B 109.7 . . ?
C26 C22 H22 109.4 . . ?
C21 C22 C26 109.44(16) . . ?
C21 C22 H22 109.4 . . ?
C21 C22 C23 109.74(19) . . ?
C23 C22 C26 109.51(17) . . ?
C23 C22 H22 109.4 . . ?
C20 C21 H21A 109.7 . . ?
C20 C21 H21B 109.7 . . ?
C22 C21 C20 109.81(17) . . ?
C22 C21 H21A 109.7 . . ?
C22 C21 H21B 109.7 . . ?
H21A C21 H21B 108.2 . . ?
C22 C23 H23A 109.8 . . ?
C22 C23 H23B 109.8 . . ?
H23A C23 H23B 108.2 . . ?
C24 C23 C22 109.44(17) . . ?
C24 C23 H23A 109.8 . . ?
C24 C23 H23B 109.8 . . ?
C28 C29 H29A 109.5 . . ?
C28 C29 H29B 109.5 . . ?
C28 C29 C30 110.58(16) . . ?
H29A C29 H29B 108.1 . . ?
C30 C29 H29A 109.5 . . ?
C30 C29 H29B 109.5 . . ?
C25 C24 H24 109.5 . . ?
C23 C24 C25 109.41(17) . . ?
C23 C24 H24 109.5 . . ?
C23 C24 C27 109.99(18) . . ?
C27 C24 C25 108.95(17) . . ?
C27 C24 H24 109.5 . . ?
C34 C37 H37A 109.8 . . ?
C34 C37 H37B 109.8 . . ?
C34 C37 C30 109.35(18) . . ?
H37A C37 H37B 108.3 . . ?
C30 C37 H37A 109.8 . . ?
C30 C37 H37B 109.8 . . ?
C36 C32 H32 109.4 . . ?
C33 C32 C36 109.96(18) . . ?
C33 C32 H32 109.4 . . ?
C33 C32 C31 109.14(19) . . ?
C31 C32 C36 109.66(19) . . ?
C31 C32 H32 109.4 . . ?
C29 C30 H30 109.6 . . ?
C37 C30 C29 109.8(2) . . ?
C37 C30 H30 109.6 . . ?
C37 C30 C31 109.58(19) . . ?
C31 C30 C29 108.8(2) . . ?
C31 C30 H30 109.6 . . ?
C15 C17 H17A 109.5 . . ?
C15 C17 H17B 109.5 . . ?
C15 C17 H17C 109.5 . . ?
H17A C17 H17B 109.5 . . ?
H17A C17 H17C 109.5 . . ?
H17B C17 H17C 109.5 . . ?
C20 C27 H27A 109.8 . . ?
C20 C27 H27B 109.8 . . ?
C24 C27 C20 109.24(18) . . ?
C24 C27 H27A 109.8 . . ?
C24 C27 H27B 109.8 . . ?
H27A C27 H27B 108.3 . . ?
O1 B1 O2 112.98(19) . . ?
O1 B1 C7 122.03(17) . . ?
O2 B1 C7 124.98(19) . . ?
C2 C6 H6A 109.5 . . ?
C2 C6 H6B 109.5 . . ?
C2 C6 H6C 109.5 . . ?
H6A C6 H6B 109.5 . . ?
H6A C6 H6C 109.5 . . ?
H6B C6 H6C 109.5 . . ?
C15 C16 H16A 109.5 . . ?
C15 C16 H16B 109.5 . . ?
C15 C16 H16C 109.5 . . ?
H16A C16 H16B 109.5 . . ?
H16A C16 H16C 109.5 . . ?
H16B C16 H16C 109.5 . . ?
C32 C31 C30 109.50(18) . . ?
C32 C31 H31A 109.8 . . ?
C32 C31 H31B 109.8 . . ?
C30 C31 H31A 109.8 . . ?
C30 C31 H31B 109.8 . . ?
H31A C31 H31B 108.2 . . ?
C1 C3 H3A 109.5 . . ?
C1 C3 H3B 109.5 . . ?
C1 C3 H3C 109.5 . . ?
H3A C3 H3B 109.5 . . ?
H3A C3 H3C 109.5 . . ?
H3B C3 H3C 109.5 . . ?
C1 C4 H4A 109.5 . . ?
C1 C4 H4B 109.5 . . ?
C1 C4 H4C 109.5 . . ?
H4A C4 H4B 109.5 . . ?
H4A C4 H4C 109.5 . . ?
H4B C4 H4C 109.5 . . ?
C2 C5 H5A 109.5 . . ?
C2 C5 H5B 109.5 . . ?
C2 C5 H5C 109.5 . . ?
H5A C5 H5B 109.5 . . ?
H5A C5 H5C 109.5 . . ?
H5B C5 H5C 109.5 . . ?

loop_
_geom_bond_atom_site_label_1
_geom_bond_atom_site_label_2
_geom_bond_distance
_geom_bond_site_symmetry_2
_geom_bond_publ_flag
P1 N1 1.7389(15) . ?
P1 C18 1.8728(18) . ?
P1 C28 1.8730(18) . ?
N1 C11 1.399(2) . ?
N1 C13 1.395(2) . ?
O1 C2 1.453(2) . ?
O1 B1 1.349(3) . ?
O2 C1 1.459(2) . ?
O2 B1 1.358(3) . ?
C11 C10 1.412(2) . ?
C11 C12 1.389(2) . ?
C10 C14 1.441(3) . ?
C10 C9 1.405(2) . ?
C12 H12 0.9500 . ?
C12 C7 1.393(2) . ?
C18 C19 1.544(2) . ?
C18 C26 1.540(3) . ?
C18 C25 1.544(2) . ?
C28 C35 1.549(2) . ?
C28 C36 1.533(3) . ?
C28 C29 1.534(2) . ?
C7 C8 1.415(3) . ?
C7 B1 1.551(3) . ?
C13 H13 0.9500 . ?
C13 C14 1.362(2) . ?
C14 C15 1.502(3) . ?
C19 H19A 0.9900 . ?
C19 H19B 0.9900 . ?
C19 C20 1.535(3) . ?
C26 H26A 0.9900 . ?
C26 H26B 0.9900 . ?
C26 C22 1.544(3) . ?
C8 H8 0.9500 . ?
C8 C9 1.372(3) . ?
C25 H25A 0.9900 . ?
C25 H25B 0.9900 . ?
C25 C24 1.532(3) . ?
C15 H15 1.0000 . ?
C15 C17 1.521(3) . ?
C15 C16 1.528(3) . ?
C35 H35A 0.9900 . ?
C35 H35B 0.9900 . ?
C35 C34 1.533(3) . ?
C9 H9 0.9500 . ?
C34 H34 1.0000 . ?
C34 C33 1.520(3) . ?
C34 C37 1.512(3) . ?
C20 H20 1.0000 . ?
C20 C21 1.529(3) . ?
C20 C27 1.529(3) . ?
C36 H36A 0.9900 . ?
C36 H36B 0.9900 . ?
C36 C32 1.543(3) . ?
C2 C1 1.564(3) . ?
C2 C6 1.510(3) . ?
C2 C5 1.515(3) . ?
C1 C3 1.512(3) . ?
C1 C4 1.511(3) . ?
C33 H33A 0.9900 . ?
C33 H33B 0.9900 . ?
C33 C32 1.517(3) . ?
C22 H22 1.0000 . ?
C22 C21 1.526(3) . ?
C22 C23 1.527(3) . ?
C21 H21A 0.9900 . ?
C21 H21B 0.9900 . ?
C23 H23A 0.9900 . ?
C23 H23B 0.9900 . ?
C23 C24 1.527(3) . ?
C29 H29A 0.9900 . ?
C29 H29B 0.9900 . ?
C29 C30 1.542(3) . ?
C24 H24 1.0000 . ?
C24 C27 1.529(3) . ?
C37 H37A 0.9900 . ?
C37 H37B 0.9900 . ?
C37 C30 1.525(3) . ?
C32 H32 1.0000 . ?
C32 C31 1.525(3) . ?
C30 H30 1.0000 . ?
C30 C31 1.534(4) . ?
C17 H17A 0.9800 . ?
C17 H17B 0.9800 . ?
C17 H17C 0.9800 . ?
C27 H27A 0.9900 . ?
C27 H27B 0.9900 . ?
C6 H6A 0.9800 . ?
C6 H6B 0.9800 . ?
C6 H6C 0.9800 . ?
C16 H16A 0.9800 . ?
C16 H16B 0.9800 . ?
C16 H16C 0.9800 . ?
C31 H31A 0.9900 . ?
C31 H31B 0.9900 . ?
C3 H3A 0.9800 . ?
C3 H3B 0.9800 . ?
C3 H3C 0.9800 . ?
C4 H4A 0.9800 . ?
C4 H4B 0.9800 . ?
C4 H4C 0.9800 . ?
C5 H5A 0.9800 . ?
C5 H5B 0.9800 . ?
C5 H5C 0.9800 . ?
